data_7035202
loop_
_publ_author_name
'Yu, Baoyi'
'Hamad, Fatma B.'
'Sels, Bert'
'Van Hecke, Kristof'
'Verpoort, Francis'

_publ_section_title
;
 Ruthenium indenylidene complexes bearing N-alkyl/N-mesityl-substituted
 N-heterocyclic carbene ligands.
;
_journal_issue 26
_journal_name_full 'Dalton transactions (Cambridge, England : 2003)'
_journal_page_first 11835
_journal_page_last 11842
_journal_paper_doi 10.1039/c5dt00967g
_journal_volume 44
_journal_year 2015
_chemical_formula_moiety 'C38 H57 Cl2 N2 P Ru'
_chemical_formula_sum 'C38 H57 Cl2 N2 P Ru'
_chemical_formula_weight 744.80
_space_group_crystal_system triclinic
_space_group_IT_number 2
_space_group_name_Hall '-P 1'
_space_group_name_H-M_alt 'P -1'
_symmetry_space_group_name_Hall '-P 1'
_symmetry_space_group_name_H-M 'P -1'
_atom_sites_solution_hydrogens geom
_atom_sites_solution_primary iterative
_audit_creation_date 2014-12-17
_audit_creation_method
;
Olex2 1.2
(compiled 2014.11.28 svn.r3107 for OlexSys, GUI svn.r4959)
;
_audit_update_record
;
2015-02-13 deposited with the CCDC.
2015-05-15 downloaded from the CCDC.
;
_cell_angle_alpha 67.575(4)
_cell_angle_beta 84.781(3)
_cell_angle_gamma 74.448(3)
_cell_formula_units_Z 2
_cell_length_a 11.9873(5)
_cell_length_b 12.0758(4)
_cell_length_c 13.9907(6)
_cell_measurement_reflns_used 8829
_cell_measurement_temperature 100.0(1)
_cell_measurement_theta_max 74.8810
_cell_measurement_theta_min 3.3990
_cell_volume 1803.40(14)
_computing_cell_refinement
;
CrysAlisPro, Agilent Technologies,
Version 1.171.37.34 (release 22-05-2014 CrysAlis171 .NET)
(compiled May 22 2014,16:03:01)
;
_computing_data_collection
;
CrysAlisPro, Agilent Technologies,
Version 1.171.37.34 (release 22-05-2014 CrysAlis171 .NET)
(compiled May 22 2014,16:03:01)
;
_computing_data_reduction
;
CrysAlisPro, Agilent Technologies,
Version 1.171.37.34 (release 22-05-2014 CrysAlis171 .NET)
(compiled May 22 2014,16:03:01)
;
_computing_molecular_graphics 'Olex2 (Dolomanov et al., 2009)'
_computing_publication_material 'Olex2 (Dolomanov et al., 2009)'
_computing_structure_refinement 'ShelXL (Sheldrick, 2008)'
_computing_structure_solution 'olex2.solve (Bourhis et al., 2015)'
_diffrn_ambient_environment N~2~
_diffrn_ambient_temperature 100.0(1)
_diffrn_detector 'CCD plate'
_diffrn_detector_area_resol_mean 10.4839
_diffrn_detector_type Atlas
_diffrn_measured_fraction_theta_full 0.998
_diffrn_measured_fraction_theta_max 0.969
_diffrn_measurement_details
;
  1 omega -106.00  -12.00   1.0000    2.5000
omega____ theta____ kappa____ phi______ frames
    -      -41.6798  144.0000   46.0000 94

  2 omega -114.00  -61.00   1.0000    2.5000
omega____ theta____ kappa____ phi______ frames
    -      -41.6798 -144.0000   -7.0000 53

  3 omega  -97.00   -3.00   1.0000    2.5000
omega____ theta____ kappa____ phi______ frames
    -      -41.6798  127.0000 -122.0000 94

  4 omega   34.00  110.00   1.0000    2.5000
omega____ theta____ kappa____ phi______ frames
    -       41.6798 -144.0000   -7.0000 76

  5 omega   93.00  178.00   1.0000    5.0000
omega____ theta____ kappa____ phi______ frames
    -      109.1316  127.0000 -122.0000 85

  6 omega   37.00  131.00   1.0000    5.0000
omega____ theta____ kappa____ phi______ frames
    -      109.1316 -144.0000   -7.0000 94

  7 omega   36.00  122.00   1.0000    5.0000
omega____ theta____ kappa____ phi______ frames
    -      109.1316 -127.0000  161.0000 86

  8 omega   83.00  176.00   1.0000    5.0000
omega____ theta____ kappa____ phi______ frames
    -      109.1316  144.0000   46.0000 93

  9 omega -116.00  -17.00   1.0000    2.5000
omega____ theta____ kappa____ phi______ frames
    -      -41.6798  -38.0000   60.0000 99

 10 omega -116.00  -17.00   1.0000    2.5000
omega____ theta____ kappa____ phi______ frames
    -      -41.6798  -38.0000  -30.0000 99

 11 omega    1.00   83.00   1.0000    2.5000
omega____ theta____ kappa____ phi______ frames
    -       41.6798  -99.0000 -150.0000 82

 12 omega  -33.00   66.00   1.0000    2.5000
omega____ theta____ kappa____ phi______ frames
    -       41.6798  -38.0000 -150.0000 99

 13 omega   33.00  142.00   1.0000    5.0000
omega____ theta____ kappa____ phi______ frames
    -      109.1316  -77.0000 -180.0000 109

 14 omega   83.00  178.00   1.0000    5.0000
omega____ theta____ kappa____ phi______ frames
    -      109.1316   45.0000  -90.0000 95

 15 omega   37.00  138.00   1.0000    5.0000
omega____ theta____ kappa____ phi______ frames
    -      109.1316  -61.0000  120.0000 101

 16 omega   33.00   91.00   1.0000    5.0000
omega____ theta____ kappa____ phi______ frames
    -      109.1316  -30.0000 -180.0000 58

 17 omega   33.00   91.00   1.0000    5.0000
omega____ theta____ kappa____ phi______ frames
    -      109.1316  -30.0000    0.0000 58

 18 omega   77.00  178.00   1.0000    5.0000
omega____ theta____ kappa____ phi______ frames
    -      109.1316   77.0000  -60.0000 101

 19 omega   36.00   98.00   1.0000    5.0000
omega____ theta____ kappa____ phi______ frames
    -      109.1316  -45.0000  -30.0000 62

 20 omega   34.00  140.00   1.0000    5.0000
omega____ theta____ kappa____ phi______ frames
    -      109.1316  -77.0000  -30.0000 106

 21 omega   81.00  178.00   1.0000    5.0000
omega____ theta____ kappa____ phi______ frames
    -      109.1316   30.0000    0.0000 97
;
_diffrn_measurement_device 'four-circle diffractometer'
_diffrn_measurement_device_type 'SuperNova, Dual, Cu at zero, Atlas'
_diffrn_measurement_method '\w scans'
_diffrn_orient_matrix_UB_11 -0.0465940000
_diffrn_orient_matrix_UB_12 0.0565344000
_diffrn_orient_matrix_UB_13 -0.1120357000
_diffrn_orient_matrix_UB_21 0.1185958000
_diffrn_orient_matrix_UB_22 0.0244132000
_diffrn_orient_matrix_UB_23 -0.0397794000
_diffrn_orient_matrix_UB_31 0.0395287000
_diffrn_orient_matrix_UB_32 -0.1286991000
_diffrn_orient_matrix_UB_33 -0.0076053000
_diffrn_radiation_monochromator mirror
_diffrn_radiation_probe x-ray
_diffrn_radiation_type CuK\a
_diffrn_radiation_wavelength 1.54184
_diffrn_reflns_av_R_equivalents 0.0415
_diffrn_reflns_av_unetI/netI 0.0446
_diffrn_reflns_laue_measured_fraction_full 0.998
_diffrn_reflns_laue_measured_fraction_max 0.969
_diffrn_reflns_limit_h_max 15
_diffrn_reflns_limit_h_min -15
_diffrn_reflns_limit_k_max 13
_diffrn_reflns_limit_k_min -15
_diffrn_reflns_limit_l_max 16
_diffrn_reflns_limit_l_min -17
_diffrn_reflns_number 20352
_diffrn_reflns_point_group_measured_fraction_full 0.998
_diffrn_reflns_point_group_measured_fraction_max 0.969
_diffrn_reflns_theta_full 67.684
_diffrn_reflns_theta_max 75.388
_diffrn_reflns_theta_min 3.418
_diffrn_source 'sealed X-ray tube'
_diffrn_source_type 'SuperNova (Cu) X-ray Source'
_exptl_absorpt_coefficient_mu 5.507
_exptl_absorpt_correction_T_max 0.913
_exptl_absorpt_correction_T_min 0.820
_exptl_absorpt_correction_type analytical
_exptl_absorpt_process_details
;
CrysAlisPro, Agilent Technologies,
Version 1.171.37.34 (release 22-05-2014 CrysAlis171 .NET)
(compiled May 22 2014,16:03:01)
Analytical numeric absorption correction using a multifaceted crystal
            model based on expressions derived by R.C. Clark & J.S. Reid.
(Clark, R. C. & Reid, J. S. (1995). Acta Cryst. A51, 887-897)
Empirical absorption correction using spherical harmonics,
 implemented in SCALE3 ABSPACK scaling algorithm.
;
_exptl_crystal_colour 'clear light red'
_exptl_crystal_colour_lustre clear
_exptl_crystal_colour_modifier light
_exptl_crystal_colour_primary red
_exptl_crystal_density_diffrn 1.372
_exptl_crystal_description plate
_exptl_crystal_F_000 784
_exptl_crystal_size_max 0.0968
_exptl_crystal_size_mid 0.0658
_exptl_crystal_size_min 0.0377
_refine_diff_density_max 0.731
_refine_diff_density_min -1.303
_refine_diff_density_rms 0.073
_refine_ls_extinction_method none
_refine_ls_goodness_of_fit_ref 1.031
_refine_ls_hydrogen_treatment constr
_refine_ls_matrix_type full
_refine_ls_number_parameters 401
_refine_ls_number_reflns 7221
_refine_ls_number_restraints 0
_refine_ls_restrained_S_all 1.031
_refine_ls_R_factor_all 0.0458
_refine_ls_R_factor_gt 0.0360
_refine_ls_shift/su_max 0.001
_refine_ls_shift/su_mean 0.000
_refine_ls_structure_factor_coef Fsqd
_refine_ls_weighting_details 'w=1/[\s^2^(Fo^2^)+(0.0445P)^2^+0.8253P] where P=(Fo^2^+2Fc^2^)/3'
_refine_ls_weighting_scheme calc
_refine_ls_wR_factor_gt 0.0874
_refine_ls_wR_factor_ref 0.0933
_reflns_Friedel_coverage 0.000
_reflns_number_gt 6186
_reflns_number_total 7221
_reflns_threshold_expression 'I > 2\s(I)'
_cod_data_source_file c5dt00967g2.cif
_cod_data_source_block fv089
_cod_depositor_comments 'Adding full bibliography for 7035200--7035203.cif.'
_cod_database_code 7035202
_shelxl_version_number 2013-4
_chemical_oxdiff_formula 'C38 H57 Cl2 N2 P Ru'
_shelx_space_group_comment
;
The symmetry employed for this shelxl refinement is uniquely defined
by the following loop, which should always be used as a source of
symmetry information in preference to the above space-group names.
They are only intended as comments.
;
_reflns_odcompleteness_completeness 99.94
_reflns_odcompleteness_iscentric 1
_reflns_odcompleteness_theta 66.97
_olex2_refinement_description
;
1. Fixed Uiso
 At 1.2 times of:
  All C(H) groups, All C(H,H) groups
 At 1.5 times of:
  All C(H,H,H) groups
2.a Ternary CH refined with riding coordinates:
 C21(H21), C27(H27), C33(H33)
2.b Secondary CH2 refined with riding coordinates:
 C9(H9A,H9B), C10(H10A,H10B), C22(H22A,H22B), C23(H23A,H23B), C24(H24A,H24B),
 C25(H25A,H25B), C26(H26A,H26B), C28(H28A,H28B), C29(H29A,H29B), C30(H30A,H30B),
  C31(H31A,H31B), C32(H32A,H32B), C34(H34A,H34B), C35(H35A,H35B), C36(H36A,
 H36B), C37(H37A,H37B), C38(H38A,H38B)
2.c Aromatic/amide H refined with riding coordinates:
 C1(H1), C3(H3), C4(H4), C5(H5), C6(H6), C7(H7), C13(H13), C15(H15)
2.d Idealised Me refined as rotating group:
 C17(H17A,H17B,H17C), C18(H18A,H18B,H18C), C19(H19A,H19B,H19C), C20(H20A,H20B,
 H20C)
;
_ins_header
;
TITL FV089 in P-1 
REM P-1 (#2 in standard setting)
CELL 1.54184  11.987287  12.075808  13.990677  67.5749  84.7809  74.4483
ZERR    4.00   0.000469   0.000403   0.000600   0.0036   0.0033   0.0032
LATT  1
SFAC C H N P Cl Ru
UNIT 80.00 80.00 8.00 4.00 8.00 4.00
TREF
HKLF 4
END
;
_olex2_date_sample_data_collection 2014-11-25
_olex2_exptl_crystal_mounting_method 'mounted on a nylon loop'
_olex2_submission_special_instructions 'No special instructions were received'

loop_
_space_group_symop_operation_xyz
'x, y, z'
'-x, -y, -z'

loop_
_atom_site_label
_atom_site_type_symbol
_atom_site_fract_x
_atom_site_fract_y
_atom_site_fract_z
_atom_site_U_iso_or_equiv
_atom_site_adp_type
_atom_site_occupancy
_atom_site_site_symmetry_order
_atom_site_calc_flag
_atom_site_refinement_flags_posn
Ru1 Ru 0.34201(2) 0.53727(2) 0.25367(2) 0.02721(7) Uani 1 1 d .
Cl1 Cl 0.31330(7) 0.44193(7) 0.43645(6) 0.03729(17) Uani 1 1 d .
Cl2 Cl 0.42398(6) 0.60191(6) 0.08621(6) 0.03392(16) Uani 1 1 d .
P1 P 0.30981(6) 0.36183(6) 0.22604(5) 0.02439(14) Uani 1 1 d .
N1 N 0.5335(2) 0.6079(2) 0.3196(2) 0.0390(6) Uani 1 1 d .
N2 N 0.3969(2) 0.7754(2) 0.2533(2) 0.0355(6) Uani 1 1 d .
C1 C 0.2021(3) 0.6470(3) 0.2023(2) 0.0302(6) Uani 1 1 d .
H1 H 0.2064 0.6969 0.1313 0.036 Uiso 1 1 calc R
C2 C 0.0856(3) 0.6768(3) 0.2433(3) 0.0337(7) Uani 1 1 d .
C3 C 0.0018(3) 0.7725(3) 0.1763(3) 0.0412(7) Uani 1 1 d .
H3 H 0.0206 0.8108 0.1059 0.049 Uiso 1 1 calc R
C4 C -0.1091(3) 0.8132(3) 0.2105(3) 0.0491(9) Uani 1 1 d .
H4 H -0.1649 0.8792 0.1641 0.059 Uiso 1 1 calc R
C5 C -0.1366(3) 0.7565(4) 0.3120(3) 0.0508(9) Uani 1 1 d .
H5 H -0.2112 0.7851 0.3363 0.061 Uiso 1 1 calc R
C6 C -0.0573(3) 0.6591(4) 0.3787(3) 0.0504(9) Uani 1 1 d .
H6 H -0.0784 0.6187 0.4480 0.060 Uiso 1 1 calc R
C7 C 0.0537(3) 0.6190(3) 0.3456(3) 0.0428(8) Uani 1 1 d .
H7 H 0.1082 0.5521 0.3926 0.051 Uiso 1 1 calc R
C8 C 0.4262(3) 0.6515(3) 0.2801(2) 0.0322(6) Uani 1 1 d .
C9 C 0.5894(3) 0.7070(3) 0.3069(3) 0.0412(8) Uani 1 1 d .
H9A H 0.6433 0.7185 0.2480 0.049 Uiso 1 1 calc R
H9B H 0.6319 0.6901 0.3705 0.049 Uiso 1 1 calc R
C10 C 0.4861(3) 0.8185(3) 0.2860(3) 0.0457(8) Uani 1 1 d .
H10A H 0.4628 0.8371 0.3491 0.055 Uiso 1 1 calc R
H10B H 0.5023 0.8928 0.2305 0.055 Uiso 1 1 calc R
C11 C 0.2848(3) 0.8578(3) 0.2230(3) 0.0356(7) Uani 1 1 d .
C12 C 0.2661(3) 0.9373(3) 0.1192(3) 0.0375(7) Uani 1 1 d .
C13 C 0.1576(3) 1.0209(3) 0.0913(3) 0.0419(8) Uani 1 1 d .
H13 H 0.1427 1.0754 0.0213 0.050 Uiso 1 1 calc R
C14 C 0.0705(3) 1.0261(3) 0.1639(3) 0.0440(8) Uani 1 1 d .
C15 C 0.0930(3) 0.9457(3) 0.2656(3) 0.0448(8) Uani 1 1 d .
H15 H 0.0336 0.9481 0.3151 0.054 Uiso 1 1 calc R
C16 C 0.2001(3) 0.8613(3) 0.2977(3) 0.0402(8) Uani 1 1 d .
C17 C 0.2232(4) 0.7748(3) 0.4086(3) 0.0491(9) Uani 1 1 d .
H17A H 0.2564 0.6900 0.4116 0.074 Uiso 1 1 calc GR
H17B H 0.1505 0.7787 0.4468 0.074 Uiso 1 1 calc GR
H17C H 0.2778 0.7994 0.4397 0.074 Uiso 1 1 calc GR
C18 C 0.3586(3) 0.9326(3) 0.0404(3) 0.0422(8) Uani 1 1 d .
H18A H 0.4228 0.9596 0.0556 0.063 Uiso 1 1 calc GR
H18B H 0.3268 0.9876 -0.0286 0.063 Uiso 1 1 calc GR
H18C H 0.3869 0.8476 0.0426 0.063 Uiso 1 1 calc GR
C19 C -0.0461(3) 1.1167(4) 0.1288(4) 0.0589(11) Uani 1 1 d .
H19A H -0.0902 1.0843 0.0947 0.088 Uiso 1 1 calc GR
H19B H -0.0349 1.1964 0.0802 0.088 Uiso 1 1 calc GR
H19C H -0.0888 1.1282 0.1889 0.088 Uiso 1 1 calc GR
C20 C 0.6017(3) 0.4829(3) 0.3435(3) 0.0455(8) Uani 1 1 d .
H20A H 0.6384 0.4739 0.2805 0.068 Uiso 1 1 calc GR
H20B H 0.5518 0.4259 0.3716 0.068 Uiso 1 1 calc GR
H20C H 0.6616 0.4637 0.3948 0.068 Uiso 1 1 calc GR
C21 C 0.2860(2) 0.3877(2) 0.0897(2) 0.0255(5) Uani 1 1 d .
H21 H 0.3580 0.4078 0.0536 0.031 Uiso 1 1 calc R
C22 C 0.1874(2) 0.5004(2) 0.0325(2) 0.0282(6) Uani 1 1 d .
H22A H 0.1118 0.4844 0.0603 0.034 Uiso 1 1 calc R
H22B H 0.1952 0.5740 0.0439 0.034 Uiso 1 1 calc R
C23 C 0.1913(3) 0.5256(2) -0.0832(2) 0.0300(6) Uani 1 1 d .
H23A H 0.2647 0.5473 -0.1117 0.036 Uiso 1 1 calc R
H23B H 0.1265 0.5971 -0.1189 0.036 Uiso 1 1 calc R
C24 C 0.1827(3) 0.4127(3) -0.1041(2) 0.0312(6) Uani 1 1 d .
H24A H 0.1064 0.3952 -0.0813 0.037 Uiso 1 1 calc R
H24B H 0.1891 0.4301 -0.1792 0.037 Uiso 1 1 calc R
C25 C 0.2791(3) 0.3001(3) -0.0461(2) 0.0296(6) Uani 1 1 d .
H25A H 0.2703 0.2269 -0.0576 0.036 Uiso 1 1 calc R
H25B H 0.3550 0.3150 -0.0738 0.036 Uiso 1 1 calc R
C26 C 0.2766(3) 0.2734(2) 0.0697(2) 0.0283(6) Uani 1 1 d .
H26A H 0.3419 0.2020 0.1046 0.034 Uiso 1 1 calc R
H26B H 0.2036 0.2515 0.0989 0.034 Uiso 1 1 calc R
C27 C 0.1982(2) 0.2920(2) 0.3107(2) 0.0274(6) Uani 1 1 d .
H27 H 0.2035 0.3026 0.3774 0.033 Uiso 1 1 calc R
C28 C 0.0750(2) 0.3635(3) 0.2688(2) 0.0298(6) Uani 1 1 d .
H28A H 0.0659 0.4531 0.2506 0.036 Uiso 1 1 calc R
H28B H 0.0625 0.3507 0.2052 0.036 Uiso 1 1 calc R
C29 C -0.0154(3) 0.3204(3) 0.3487(3) 0.0351(7) Uani 1 1 d .
H29A H -0.0940 0.3654 0.3191 0.042 Uiso 1 1 calc R
H29B H -0.0071 0.3392 0.4103 0.042 Uiso 1 1 calc R
C30 C 0.0000(3) 0.1808(3) 0.3807(3) 0.0380(7) Uani 1 1 d .
H30A H -0.0561 0.1532 0.4353 0.046 Uiso 1 1 calc R
H30B H -0.0161 0.1633 0.3205 0.046 Uiso 1 1 calc R
C31 C 0.1222(3) 0.1092(3) 0.4207(3) 0.0380(7) Uani 1 1 d .
H31A H 0.1306 0.0197 0.4386 0.046 Uiso 1 1 calc R
H31B H 0.1361 0.1213 0.4843 0.046 Uiso 1 1 calc R
C32 C 0.2124(3) 0.1523(2) 0.3395(2) 0.0324(6) Uani 1 1 d .
H32A H 0.2016 0.1363 0.2771 0.039 Uiso 1 1 calc R
H32B H 0.2913 0.1057 0.3676 0.039 Uiso 1 1 calc R
C33 C 0.4445(2) 0.2335(3) 0.2609(2) 0.0306(6) Uani 1 1 d .
H33 H 0.4259 0.1605 0.2547 0.037 Uiso 1 1 calc R
C34 C 0.4844(3) 0.1932(3) 0.3726(2) 0.0341(7) Uani 1 1 d .
H34A H 0.4214 0.1684 0.4201 0.041 Uiso 1 1 calc R
H34B H 0.5013 0.2640 0.3826 0.041 Uiso 1 1 calc R
C35 C 0.5930(3) 0.0847(3) 0.3991(3) 0.0419(8) Uani 1 1 d .
H35A H 0.6192 0.0642 0.4703 0.050 Uiso 1 1 calc R
H35B H 0.5736 0.0111 0.3967 0.050 Uiso 1 1 calc R
C36 C 0.6906(3) 0.1152(4) 0.3243(3) 0.0558(10) Uani 1 1 d .
H36A H 0.7163 0.1827 0.3321 0.067 Uiso 1 1 calc R
H36B H 0.7573 0.0415 0.3405 0.067 Uiso 1 1 calc R
C37 C 0.6500(3) 0.1549(4) 0.2138(3) 0.0605(12) Uani 1 1 d .
H37A H 0.6320 0.0842 0.2047 0.073 Uiso 1 1 calc R
H37B H 0.7133 0.1782 0.1661 0.073 Uiso 1 1 calc R
C38 C 0.5430(3) 0.2641(3) 0.1859(3) 0.0459(8) Uani 1 1 d .
H38A H 0.5174 0.2844 0.1145 0.055 Uiso 1 1 calc R
H38B H 0.5627 0.3375 0.1883 0.055 Uiso 1 1 calc R

loop_
_atom_site_aniso_label
_atom_site_aniso_U_11
_atom_site_aniso_U_22
_atom_site_aniso_U_33
_atom_site_aniso_U_23
_atom_site_aniso_U_13
_atom_site_aniso_U_12
Ru1 0.03529(12) 0.02943(11) 0.01968(12) -0.00624(8) -0.00164(8) -0.01628(8)
Cl1 0.0545(4) 0.0415(4) 0.0200(3) -0.0082(3) -0.0001(3) -0.0235(3)
Cl2 0.0431(4) 0.0379(3) 0.0240(4) -0.0084(3) 0.0048(3) -0.0217(3)
P1 0.0300(3) 0.0246(3) 0.0174(3) -0.0026(3) -0.0042(3) -0.0113(3)
N1 0.0446(14) 0.0411(14) 0.0353(16) -0.0090(12) -0.0091(12) -0.0220(12)
N2 0.0441(14) 0.0361(13) 0.0333(15) -0.0125(11) -0.0021(12) -0.0211(11)
C1 0.0401(15) 0.0309(14) 0.0242(15) -0.0097(12) -0.0005(12) -0.0169(12)
C2 0.0370(15) 0.0355(15) 0.0368(18) -0.0175(13) 0.0005(13) -0.0165(12)
C3 0.0425(17) 0.0469(18) 0.041(2) -0.0195(16) -0.0008(15) -0.0182(14)
C4 0.0414(18) 0.051(2) 0.060(3) -0.0249(19) -0.0049(17) -0.0114(15)
C5 0.0412(18) 0.066(2) 0.061(3) -0.035(2) 0.0073(18) -0.0238(17)
C6 0.049(2) 0.067(2) 0.046(2) -0.0264(19) 0.0143(17) -0.0283(18)
C7 0.0491(18) 0.0483(18) 0.0363(19) -0.0177(16) 0.0067(15) -0.0200(15)
C8 0.0443(16) 0.0382(15) 0.0192(14) -0.0092(12) 0.0008(12) -0.0210(13)
C9 0.0506(18) 0.0517(18) 0.0297(18) -0.0112(15) -0.0049(14) -0.0304(15)
C10 0.056(2) 0.0473(18) 0.047(2) -0.0197(16) -0.0030(17) -0.0299(16)
C11 0.0415(16) 0.0342(15) 0.0405(19) -0.0179(14) 0.0036(14) -0.0198(13)
C12 0.0412(16) 0.0340(15) 0.044(2) -0.0174(14) 0.0043(14) -0.0179(13)
C13 0.0477(18) 0.0383(16) 0.046(2) -0.0166(15) 0.0008(16) -0.0190(14)
C14 0.0416(17) 0.0472(18) 0.058(2) -0.0320(18) 0.0043(16) -0.0177(14)
C15 0.0480(18) 0.0480(19) 0.055(2) -0.0314(18) 0.0107(17) -0.0235(15)
C16 0.0519(18) 0.0399(16) 0.043(2) -0.0234(15) 0.0086(16) -0.0253(14)
C17 0.070(2) 0.051(2) 0.039(2) -0.0240(17) 0.0162(18) -0.0306(18)
C18 0.0443(17) 0.0376(16) 0.041(2) -0.0074(14) 0.0020(15) -0.0152(13)
C19 0.048(2) 0.068(3) 0.072(3) -0.040(2) -0.001(2) -0.0107(18)
C20 0.0452(18) 0.0450(18) 0.045(2) -0.0088(16) -0.0110(16) -0.0165(14)
C21 0.0314(13) 0.0246(12) 0.0194(14) -0.0040(10) -0.0046(11) -0.0096(10)
C22 0.0378(15) 0.0266(13) 0.0191(14) -0.0055(11) -0.0064(12) -0.0084(11)
C23 0.0406(15) 0.0271(13) 0.0205(15) -0.0045(11) -0.0085(12) -0.0091(11)
C24 0.0423(16) 0.0316(14) 0.0203(15) -0.0070(11) -0.0075(12) -0.0116(12)
C25 0.0406(15) 0.0289(13) 0.0220(15) -0.0098(11) -0.0026(12) -0.0116(11)
C26 0.0381(14) 0.0236(12) 0.0232(15) -0.0064(11) -0.0030(12) -0.0100(11)
C27 0.0343(14) 0.0274(13) 0.0208(14) -0.0047(11) -0.0037(11) -0.0130(11)
C28 0.0327(14) 0.0303(13) 0.0262(15) -0.0067(12) -0.0020(12) -0.0127(11)
C29 0.0372(15) 0.0379(15) 0.0323(17) -0.0119(13) 0.0046(13) -0.0160(12)
C30 0.0456(17) 0.0409(16) 0.0350(18) -0.0144(14) 0.0110(14) -0.0259(14)
C31 0.0544(19) 0.0311(15) 0.0283(17) -0.0044(13) 0.0039(14) -0.0215(13)
C32 0.0391(15) 0.0266(13) 0.0285(16) -0.0028(12) -0.0016(13) -0.0137(11)
C33 0.0319(14) 0.0312(14) 0.0213(15) -0.0005(11) -0.0051(12) -0.0080(11)
C34 0.0406(16) 0.0309(14) 0.0252(16) 0.0002(12) -0.0080(13) -0.0132(12)
C35 0.0412(17) 0.0418(17) 0.0279(17) 0.0037(13) -0.0091(14) -0.0081(13)
C36 0.0370(17) 0.061(2) 0.041(2) 0.0077(17) -0.0089(16) -0.0022(16)
C37 0.0403(19) 0.073(3) 0.035(2) 0.0031(19) 0.0007(16) 0.0056(18)
C38 0.0365(16) 0.0506(19) 0.0278(18) 0.0043(14) -0.0014(14) -0.0017(14)

loop_
_atom_type_symbol
_atom_type_description
_atom_type_scat_dispersion_real
_atom_type_scat_dispersion_imag
_atom_type_scat_source
C C 0.0181 0.0091 'International Tables Vol C Tables 4.2.6.8 and 6.1.1.4'
H H 0.0000 0.0000 'International Tables Vol C Tables 4.2.6.8 and 6.1.1.4'
Cl Cl 0.3639 0.7018 'International Tables Vol C Tables 4.2.6.8 and 6.1.1.4'
N N 0.0311 0.0180 'International Tables Vol C Tables 4.2.6.8 and 6.1.1.4'
P P 0.2955 0.4335 'International Tables Vol C Tables 4.2.6.8 and 6.1.1.4'
Ru Ru 0.0552 3.2960 'International Tables Vol C Tables 4.2.6.8 and 6.1.1.4'

loop_
_exptl_crystal_face_index_h
_exptl_crystal_face_index_k
_exptl_crystal_face_index_l
_exptl_crystal_face_perp_dist
_exptl_oxdiff_crystal_face_indexfrac_h
_exptl_oxdiff_crystal_face_indexfrac_k
_exptl_oxdiff_crystal_face_indexfrac_l
_exptl_oxdiff_crystal_face_x
_exptl_oxdiff_crystal_face_y
_exptl_oxdiff_crystal_face_z
5 6 -1 0.0082 5.0000 6.0000 -0.9998 0.2182 0.7792 -0.5670
4 -5 -5 0.0391 4.0000 -5.0000 -4.9998 0.0911 0.5512 0.8396
-3 6 5 0.0228 -3.0000 6.0000 4.9999 -0.0812 -0.4082 -0.9288
-5 -6 1 0.0295 -5.0000 -6.0000 0.9998 -0.2182 -0.7792 0.5670
-2 6 0 0.0242 -2.0000 6.0000 -0.0001 0.4324 -0.0907 -0.8513
4 2 8 0.0485 4.0000 2.0000 8.0001 -0.9696 0.2050 -0.1601
3 -4 3 0.0466 3.0000 -4.0000 3.0001 -0.7020 0.1388 0.6106
-3 -5 -8 0.0482 -3.0000 -5.0000 -8.0001 0.7534 -0.1596 0.5858
3 5 8 0.0368 3.0000 5.0000 8.0001 -0.7534 0.1596 -0.5858
-4 0 -7 0.0413 -4.0000 -0.0000 -7.0001 0.9706 -0.1959 -0.1049
2 -6 0 0.0418 2.0000 -6.0000 0.0001 -0.4324 0.0907 0.8513
-7 -2 4 0.0295 -7.0000 -2.0001 3.9997 -0.2350 -1.0381 -0.0497
6 0 -5 0.0239 6.0000 0.0000 -4.9997 0.2806 0.9105 0.2752

loop_
_geom_angle_atom_site_label_1
_geom_angle_atom_site_label_2
_geom_angle_atom_site_label_3
_geom_angle
Cl1 Ru1 P1 90.75(2)
Cl2 Ru1 Cl1 164.29(3)
Cl2 Ru1 P1 89.41(2)
C1 Ru1 Cl1 105.06(10)
C1 Ru1 Cl2 90.48(10)
C1 Ru1 P1 97.69(8)
C1 Ru1 C8 100.71(12)
C8 Ru1 Cl1 90.24(9)
C8 Ru1 Cl2 84.50(9)
C8 Ru1 P1 160.64(9)
C21 P1 Ru1 114.94(8)
C21 P1 C27 110.99(13)
C21 P1 C33 102.23(13)
C27 P1 Ru1 114.44(9)
C27 P1 C33 103.78(13)
C33 P1 Ru1 109.08(10)
C8 N1 C9 112.5(3)
C8 N1 C20 124.8(3)
C20 N1 C9 120.3(3)
C8 N2 C10 111.9(3)
C8 N2 C11 127.1(2)
C11 N2 C10 118.9(2)
Ru1 C1 H1 112.0
C2 C1 Ru1 136.1(2)
C2 C1 H1 112.0
C3 C2 C1 117.4(3)
C3 C2 C7 117.8(3)
C7 C2 C1 124.7(3)
C2 C3 H3 119.3
C2 C3 C4 121.4(4)
C4 C3 H3 119.3
C3 C4 H4 120.4
C5 C4 C3 119.2(4)
C5 C4 H4 120.4
C4 C5 H5 119.7
C6 C5 C4 120.6(4)
C6 C5 H5 119.7
C5 C6 H6 119.8
C5 C6 C7 120.5(4)
C7 C6 H6 119.8
C2 C7 H7 119.8
C6 C7 C2 120.4(4)
C6 C7 H7 119.8
N1 C8 Ru1 121.0(2)
N1 C8 N2 108.0(2)
N2 C8 Ru1 130.6(2)
N1 C9 H9A 111.4
N1 C9 H9B 111.4
N1 C9 C10 101.8(3)
H9A C9 H9B 109.3
C10 C9 H9A 111.4
C10 C9 H9B 111.4
N2 C10 C9 101.5(2)
N2 C10 H10A 111.5
N2 C10 H10B 111.5
C9 C10 H10A 111.5
C9 C10 H10B 111.5
H10A C10 H10B 109.3
C12 C11 N2 118.2(3)
C16 C11 N2 119.4(3)
C16 C11 C12 122.2(3)
C11 C12 C18 121.4(3)
C13 C12 C11 117.7(3)
C13 C12 C18 120.9(3)
C12 C13 H13 119.2
C14 C13 C12 121.6(4)
C14 C13 H13 119.2
C13 C14 C19 119.2(4)
C15 C14 C13 118.7(3)
C15 C14 C19 122.1(4)
C14 C15 H15 119.0
C14 C15 C16 122.1(3)
C16 C15 H15 119.0
C11 C16 C17 120.9(3)
C15 C16 C11 117.8(3)
C15 C16 C17 121.4(3)
C16 C17 H17A 109.5
C16 C17 H17B 109.5
C16 C17 H17C 109.5
H17A C17 H17B 109.5
H17A C17 H17C 109.5
H17B C17 H17C 109.5
C12 C18 H18A 109.5
C12 C18 H18B 109.5
C12 C18 H18C 109.5
H18A C18 H18B 109.5
H18A C18 H18C 109.5
H18B C18 H18C 109.5
C14 C19 H19A 109.5
C14 C19 H19B 109.5
C14 C19 H19C 109.5
H19A C19 H19B 109.5
H19A C19 H19C 109.5
H19B C19 H19C 109.5
N1 C20 H20A 109.5
N1 C20 H20B 109.5
N1 C20 H20C 109.5
H20A C20 H20B 109.5
H20A C20 H20C 109.5
H20B C20 H20C 109.5
P1 C21 H21 104.8
C22 C21 P1 115.5(2)
C22 C21 H21 104.8
C22 C21 C26 110.0(2)
C26 C21 P1 115.53(18)
C26 C21 H21 104.8
C21 C22 H22A 109.6
C21 C22 H22B 109.6
H22A C22 H22B 108.1
C23 C22 C21 110.2(2)
C23 C22 H22A 109.6
C23 C22 H22B 109.6
C22 C23 H23A 109.4
C22 C23 H23B 109.4
C22 C23 C24 111.3(2)
H23A C23 H23B 108.0
C24 C23 H23A 109.4
C24 C23 H23B 109.4
C23 C24 H24A 109.6
C23 C24 H24B 109.6
H24A C24 H24B 108.1
C25 C24 C23 110.1(2)
C25 C24 H24A 109.6
C25 C24 H24B 109.6
C24 C25 H25A 109.3
C24 C25 H25B 109.3
H25A C25 H25B 108.0
C26 C25 C24 111.6(2)
C26 C25 H25A 109.3
C26 C25 H25B 109.3
C21 C26 H26A 109.6
C21 C26 H26B 109.6
C25 C26 C21 110.4(2)
C25 C26 H26A 109.6
C25 C26 H26B 109.6
H26A C26 H26B 108.1
P1 C27 H27 105.7
C28 C27 P1 111.99(19)
C28 C27 H27 105.7
C28 C27 C32 109.5(2)
C32 C27 P1 117.4(2)
C32 C27 H27 105.7
C27 C28 H28A 109.4
C27 C28 H28B 109.4
H28A C28 H28B 108.0
C29 C28 C27 111.1(2)
C29 C28 H28A 109.4
C29 C28 H28B 109.4
C28 C29 H29A 109.6
C28 C29 H29B 109.6
C28 C29 C30 110.2(3)
H29A C29 H29B 108.1
C30 C29 H29A 109.6
C30 C29 H29B 109.6
C29 C30 H30A 109.4
C29 C30 H30B 109.4
H30A C30 H30B 108.0
C31 C30 C29 111.0(2)
C31 C30 H30A 109.4
C31 C30 H30B 109.4
C30 C31 H31A 109.4
C30 C31 H31B 109.4
C30 C31 C32 111.1(3)
H31A C31 H31B 108.0
C32 C31 H31A 109.4
C32 C31 H31B 109.4
C27 C32 H32A 109.8
C27 C32 H32B 109.8
C31 C32 C27 109.4(2)
C31 C32 H32A 109.8
C31 C32 H32B 109.8
H32A C32 H32B 108.2
P1 C33 H33 106.9
C34 C33 P1 113.1(2)
C34 C33 H33 106.9
C34 C33 C38 110.6(3)
C38 C33 P1 112.2(2)
C38 C33 H33 106.9
C33 C34 H34A 109.4
C33 C34 H34B 109.4
C33 C34 C35 111.3(3)
H34A C34 H34B 108.0
C35 C34 H34A 109.4
C35 C34 H34B 109.4
C34 C35 H35A 109.3
C34 C35 H35B 109.3
H35A C35 H35B 108.0
C36 C35 C34 111.6(3)
C36 C35 H35A 109.3
C36 C35 H35B 109.3
C35 C36 H36A 109.6
C35 C36 H36B 109.6
H36A C36 H36B 108.1
C37 C36 C35 110.3(3)
C37 C36 H36A 109.6
C37 C36 H36B 109.6
C36 C37 H37A 109.2
C36 C37 H37B 109.2
C36 C37 C38 112.1(4)
H37A C37 H37B 107.9
C38 C37 H37A 109.2
C38 C37 H37B 109.2
C33 C38 H38A 109.5
C33 C38 H38B 109.5
C37 C38 C33 110.8(3)
C37 C38 H38A 109.5
C37 C38 H38B 109.5
H38A C38 H38B 108.1

loop_
_geom_bond_atom_site_label_1
_geom_bond_atom_site_label_2
_geom_bond_distance
Ru1 Cl1 2.4062(8)
Ru1 Cl2 2.3793(7)
Ru1 P1 2.4243(7)
Ru1 C1 1.841(3)
Ru1 C8 2.065(3)
P1 C21 1.848(3)
P1 C27 1.860(3)
P1 C33 1.863(3)
N1 C8 1.334(4)
N1 C9 1.470(4)
N1 C20 1.435(4)
N2 C8 1.347(4)
N2 C10 1.481(4)
N2 C11 1.429(4)
C1 H1 0.9500
C1 C2 1.466(4)
C2 C3 1.395(5)
C2 C7 1.401(5)
C3 H3 0.9500
C3 C4 1.397(5)
C4 H4 0.9500
C4 C5 1.374(6)
C5 H5 0.9500
C5 C6 1.372(6)
C6 H6 0.9500
C6 C7 1.390(5)
C7 H7 0.9500
C9 H9A 0.9900
C9 H9B 0.9900
C9 C10 1.518(5)
C10 H10A 0.9900
C10 H10B 0.9900
C11 C12 1.400(5)
C11 C16 1.394(5)
C12 C13 1.397(5)
C12 C18 1.497(5)
C13 H13 0.9500
C13 C14 1.394(5)
C14 C15 1.384(5)
C14 C19 1.512(5)
C15 H15 0.9500
C15 C16 1.393(5)
C16 C17 1.505(5)
C17 H17A 0.9800
C17 H17B 0.9800
C17 H17C 0.9800
C18 H18A 0.9800
C18 H18B 0.9800
C18 H18C 0.9800
C19 H19A 0.9800
C19 H19B 0.9800
C19 H19C 0.9800
C20 H20A 0.9800
C20 H20B 0.9800
C20 H20C 0.9800
C21 H21 1.0000
C21 C22 1.539(4)
C21 C26 1.542(4)
C22 H22A 0.9900
C22 H22B 0.9900
C22 C23 1.528(4)
C23 H23A 0.9900
C23 H23B 0.9900
C23 C24 1.530(4)
C24 H24A 0.9900
C24 H24B 0.9900
C24 C25 1.526(4)
C25 H25A 0.9900
C25 H25B 0.9900
C25 C26 1.525(4)
C26 H26A 0.9900
C26 H26B 0.9900
C27 H27 1.0000
C27 C28 1.536(4)
C27 C32 1.541(4)
C28 H28A 0.9900
C28 H28B 0.9900
C28 C29 1.527(4)
C29 H29A 0.9900
C29 H29B 0.9900
C29 C30 1.532(4)
C30 H30A 0.9900
C30 H30B 0.9900
C30 C31 1.518(5)
C31 H31A 0.9900
C31 H31B 0.9900
C31 C32 1.536(4)
C32 H32A 0.9900
C32 H32B 0.9900
C33 H33 1.0000
C33 C34 1.529(4)
C33 C38 1.532(4)
C34 H34A 0.9900
C34 H34B 0.9900
C34 C35 1.533(4)
C35 H35A 0.9900
C35 H35B 0.9900
C35 C36 1.521(5)
C36 H36A 0.9900
C36 H36B 0.9900
C36 C37 1.517(6)
C37 H37A 0.9900
C37 H37B 0.9900
C37 C38 1.526(5)
C38 H38A 0.9900
C38 H38B 0.9900

loop_
_geom_torsion_atom_site_label_1
_geom_torsion_atom_site_label_2
_geom_torsion_atom_site_label_3
_geom_torsion_atom_site_label_4
_geom_torsion
Ru1 P1 C21 C22 -55.0(2)
Ru1 P1 C21 C26 174.57(17)
Ru1 P1 C27 C28 81.9(2)
Ru1 P1 C27 C32 -150.21(19)
Ru1 P1 C33 C34 57.8(2)
Ru1 P1 C33 C38 -68.1(3)
Ru1 C1 C2 C3 178.2(2)
Ru1 C1 C2 C7 0.5(5)
Cl1 Ru1 C1 C2 -6.8(3)
Cl2 Ru1 C1 C2 175.6(3)
P1 Ru1 C1 C2 86.1(3)
P1 C21 C22 C23 169.39(18)
P1 C21 C26 C25 -169.79(19)
P1 C27 C28 C29 -169.2(2)
P1 C27 C32 C31 172.4(2)
P1 C33 C34 C35 178.1(2)
P1 C33 C38 C37 -177.4(3)
N1 C9 C10 N2 -19.5(3)
N2 C11 C12 C13 -177.5(3)
N2 C11 C12 C18 3.0(4)
N2 C11 C16 C15 178.0(3)
N2 C11 C16 C17 -3.3(4)
C1 C2 C3 C4 -175.4(3)
C1 C2 C7 C6 176.0(3)
C2 C3 C4 C5 -0.8(5)
C3 C2 C7 C6 -1.7(5)
C3 C4 C5 C6 -1.6(5)
C4 C5 C6 C7 2.4(6)
C5 C6 C7 C2 -0.7(5)
C7 C2 C3 C4 2.4(5)
C8 Ru1 C1 C2 -99.9(3)
C8 N1 C9 C10 18.4(4)
C8 N2 C10 C9 16.8(4)
C8 N2 C11 C12 -109.0(4)
C8 N2 C11 C16 74.5(4)
C9 N1 C8 Ru1 164.6(2)
C9 N1 C8 N2 -8.4(4)
C10 N2 C8 Ru1 -178.2(2)
C10 N2 C8 N1 -6.0(4)
C10 N2 C11 C12 88.4(4)
C10 N2 C11 C16 -88.1(4)
C11 N2 C8 Ru1 18.2(5)
C11 N2 C8 N1 -169.6(3)
C11 N2 C10 C9 -178.1(3)
C11 C12 C13 C14 0.4(4)
C12 C11 C16 C15 1.5(4)
C12 C11 C16 C17 -179.7(3)
C12 C13 C14 C15 -0.3(5)
C12 C13 C14 C19 -178.8(3)
C13 C14 C15 C16 0.9(5)
C14 C15 C16 C11 -1.5(4)
C14 C15 C16 C17 179.8(3)
C16 C11 C12 C13 -1.0(4)
C16 C11 C12 C18 179.5(3)
C18 C12 C13 C14 179.9(3)
C19 C14 C15 C16 179.3(3)
C20 N1 C8 Ru1 2.5(5)
C20 N1 C8 N2 -170.6(3)
C20 N1 C9 C10 -178.5(3)
C21 P1 C27 C28 -50.2(2)
C21 P1 C27 C32 77.7(2)
C21 P1 C33 C34 179.9(2)
C21 P1 C33 C38 54.0(3)
C21 C22 C23 C24 57.8(3)
C22 C21 C26 C25 57.2(3)
C22 C23 C24 C25 -56.7(3)
C23 C24 C25 C26 56.4(3)
C24 C25 C26 C21 -57.1(3)
C26 C21 C22 C23 -57.6(3)
C27 P1 C21 C22 76.8(2)
C27 P1 C21 C26 -53.6(2)
C27 P1 C33 C34 -64.6(2)
C27 P1 C33 C38 169.5(2)
C27 C28 C29 C30 -57.1(3)
C28 C27 C32 C31 -58.6(3)
C28 C29 C30 C31 56.0(4)
C29 C30 C31 C32 -57.2(4)
C30 C31 C32 C27 58.4(3)
C32 C27 C28 C29 58.8(3)
C33 P1 C21 C22 -173.02(19)
C33 P1 C21 C26 56.6(2)
C33 P1 C27 C28 -159.3(2)
C33 P1 C27 C32 -31.4(3)
C33 C34 C35 C36 55.7(4)
C34 C33 C38 C37 55.3(4)
C34 C35 C36 C37 -55.4(5)
C35 C36 C37 C38 56.2(5)
C36 C37 C38 C33 -56.5(5)
C38 C33 C34 C35 -55.2(3)
